data_2108022
loop_
_publ_author_name
'Daszkiewicz, Marek'
'Mielcarek, Agnieszka'

_publ_section_title
;
 Comparison of hydrogen bonds and diverse weak interactions of the nitro
 group in 2-methyl-4-nitroanilinium nitrate, bisulfate and two
 hexafluoridosilicates: elementary graph-set approach
;
_journal_coeditor_code EB5052
_journal_issue 6
_journal_name_full 'Acta Crystallographica Section B'
_journal_page_first 916
_journal_page_last 926
_journal_paper_doi 10.1107/S2052520616016139
_journal_volume 72
_journal_year 2016
_chemical_formula_moiety 'C7 H9 N2 O2, N O3'
_chemical_formula_sum 'C7 H9 N3 O5'
_chemical_formula_weight 215.17
_space_group_crystal_system monoclinic
_space_group_IT_number 14
_space_group_name_Hall '-P 2ybc'
_space_group_name_H-M_alt 'P 1 21/c 1'
_symmetry_space_group_name_Hall '-P 2ybc'
_symmetry_space_group_name_H-M 'P 1 21/c 1'
_atom_sites_solution_hydrogens geom
_audit_creation_method SHELXL-2014/7
_cell_angle_alpha 90
_cell_angle_beta 112.052(3)
_cell_angle_gamma 90
_cell_formula_units_Z 8
_cell_length_a 15.9356(4)
_cell_length_b 7.48389(15)
_cell_length_c 17.1390(4)
_cell_measurement_reflns_used 3268
_cell_measurement_temperature 295(2)
_cell_measurement_theta_max 25.347
_cell_measurement_theta_min 2.413
_cell_volume 1894.47(9)
_computing_cell_refinement 'CrysAlis 1.171.38.34a'
_computing_data_collection 'CrysAlis 1.171.38.34a'
_computing_data_reduction 'CrysAlis 1.171.38.34a'
_computing_structure_refinement 'SHELXL-2014/7 (Sheldrick, 2014)'
_computing_structure_solution 'SHELXS-2014/7 (Sheldrick, 2014)'
_diffrn_ambient_temperature 295(2)
_diffrn_measured_fraction_theta_full 0.954
_diffrn_measured_fraction_theta_max 0.943
_diffrn_measurement_device_type 'KUMA KM-4 with area CCD detector'
_diffrn_measurement_method \w-scan
_diffrn_radiation_type MoK\a
_diffrn_radiation_wavelength 0.71073
_diffrn_reflns_av_R_equivalents 0.0316
_diffrn_reflns_limit_h_max 19
_diffrn_reflns_limit_h_min -19
_diffrn_reflns_limit_k_max 8
_diffrn_reflns_limit_k_min -8
_diffrn_reflns_limit_l_max 19
_diffrn_reflns_limit_l_min -20
_diffrn_reflns_number 56168
_diffrn_reflns_theta_full 25.242
_diffrn_reflns_theta_max 25.347
_diffrn_reflns_theta_min 2.413
_exptl_absorpt_coefficient_mu 0.130
_exptl_absorpt_correction_T_max 1.00000
_exptl_absorpt_correction_T_min 0.87298
_exptl_absorpt_correction_type multi-scan
_exptl_absorpt_process_details
;
CrysAlisPro 1.171.38.34a (Rigaku Oxford Diffraction, 2015)
Empirical absorption correction using spherical harmonics,
 implemented in SCALE3 ABSPACK scaling algorithm.
;
_exptl_crystal_colour brown
_exptl_crystal_density_diffrn 1.509
_exptl_crystal_description plate
_exptl_crystal_F_000 896
_exptl_crystal_size_max 0.37
_exptl_crystal_size_mid 0.32
_exptl_crystal_size_min 0.11
_refine_diff_density_max 0.163
_refine_diff_density_min -0.175
_refine_ls_extinction_method none
_refine_ls_goodness_of_fit_ref 1.046
_refine_ls_hydrogen_treatment refxyz
_refine_ls_matrix_type full
_refine_ls_number_parameters 275
_refine_ls_number_reflns 3268
_refine_ls_number_restraints 0
_refine_ls_restrained_S_all 1.046
_refine_ls_R_factor_all 0.0466
_refine_ls_R_factor_gt 0.0382
_refine_ls_shift/su_max <0.001
_refine_ls_shift/su_mean <0.001
_refine_ls_structure_factor_coef Fsqd
_refine_ls_weighting_details 'w=1/[\s^2^(Fo^2^)+(0.0546P)^2^+0.5514P] where P=(Fo^2^+2Fc^2^)/3'
_refine_ls_weighting_scheme calc
_refine_ls_wR_factor_gt 0.0991
_refine_ls_wR_factor_ref 0.1052
_reflns_number_gt 2785
_reflns_number_total 3268
_reflns_threshold_expression 'I > 2\s(I)'
_cod_data_source_file eb5052sup1.cif
_cod_data_source_block M156
_cod_original_cell_volume 1894.48(9)
_cod_database_code 2108022
_shelx_space_group_comment
;
The symmetry employed for this shelxl refinement is uniquely defined
by the following loop, which should always be used as a source of
symmetry information in preference to the above space-group names.
They are only intended as comments.
;

loop_
_space_group_symop_operation_xyz
'x, y, z'
'-x, y+1/2, -z+1/2'
'-x, -y, -z'
'x, -y-1/2, z-1/2'

loop_
_atom_site_type_symbol
_atom_site_label
_atom_site_fract_x
_atom_site_fract_y
_atom_site_fract_z
_atom_site_U_iso_or_equiv
_atom_site_adp_type
_atom_site_calc_flag
_atom_site_occupancy
N N1A 0.37336(8) 0.95522(17) 0.42470(8) 0.0398(3) Uani d 1
H H1A1 0.4231 0.9200 0.4171 0.060 Uiso calc 1
H H1A2 0.3718 0.9053 0.4713 0.060 Uiso calc 1
H H1A3 0.3738 1.0736 0.4297 0.060 Uiso calc 1
C C1A 0.29349(10) 0.90065(19) 0.35250(9) 0.0348(3) Uani d 1
C C2A 0.20785(10) 0.9414(2) 0.35122(10) 0.0394(4) Uani d 1
C C3A 0.13458(11) 0.8897(2) 0.27989(11) 0.0490(4) Uani d 1
H H3A 0.0758 0.9131 0.2759 0.059 Uiso calc 1
C C4A 0.14942(12) 0.8038(2) 0.21523(10) 0.0508(4) Uani d 1
N N2A 0.07047(14) 0.7571(3) 0.13897(12) 0.0766(5) Uani d 1
O O1A -0.00372(12) 0.8004(3) 0.13528(13) 0.1185(7) Uani d 1
O O2A 0.08473(14) 0.6771(3) 0.08302(11) 0.1113(7) Uani d 1
C C5A 0.23451(12) 0.7629(2) 0.21755(10) 0.0494(4) Uani d 1
H H5A 0.2423 0.7033 0.1731 0.059 Uiso calc 1
C C6A 0.30766(11) 0.8129(2) 0.28766(10) 0.0412(4) Uani d 1
H H6A 0.3662 0.7879 0.2914 0.049 Uiso calc 1
C C7A 0.19334(12) 1.0394(3) 0.42176(12) 0.0551(5) Uani d 1
H H7A1 0.1336 1.0900 0.4016 0.083 Uiso calc 0.5
H H7A2 0.2374 1.1331 0.4419 0.083 Uiso calc 0.5
H H7A3 0.1997 0.9576 0.4668 0.083 Uiso calc 0.5
H H7A4 0.2469 1.0305 0.4720 0.083 Uiso calc 0.5
H H7A5 0.1431 0.9874 0.4316 0.083 Uiso calc 0.5
H H7A6 0.1808 1.1629 0.4067 0.083 Uiso calc 0.5
N N1B 0.38892(8) 0.46147(18) 0.61102(8) 0.0412(3) Uani d 1
H H1B1 0.3932 0.4186 0.5642 0.062 Uiso calc 1
H H1B2 0.4375 0.4293 0.6553 0.062 Uiso calc 1
H H1B3 0.3854 0.5801 0.6081 0.062 Uiso calc 1
C C1B 0.30749(10) 0.38959(19) 0.62003(9) 0.0349(3) Uani d 1
C C2B 0.22252(10) 0.4310(2) 0.56037(9) 0.0386(4) Uani d 1
C C3B 0.14804(11) 0.3626(2) 0.57446(10) 0.0450(4) Uani d 1
H H3B 0.0898 0.3852 0.5361 0.054 Uiso calc 1
C C4B 0.16069(11) 0.2620(2) 0.64503(11) 0.0452(4) Uani d 1
N N2B 0.08023(12) 0.2023(2) 0.66110(12) 0.0643(4) Uani d 1
O O1B 0.00655(10) 0.2516(3) 0.61346(13) 0.1026(6) Uani d 1
O O2B 0.09245(12) 0.1064(2) 0.72232(12) 0.0891(5) Uani d 1
C C5B 0.24501(11) 0.2192(2) 0.70280(11) 0.0462(4) Uani d 1
H H5B 0.2516 0.1491 0.7495 0.055 Uiso calc 1
C C6B 0.31965(11) 0.2836(2) 0.68932(10) 0.0404(4) Uani d 1
H H6B 0.3777 0.2557 0.7267 0.048 Uiso calc 1
C C7B 0.20846(12) 0.5475(3) 0.48495(11) 0.0529(4) Uani d 1
H H7B1 0.1486 0.5288 0.4438 0.079 Uiso calc 0.5
H H7B2 0.2523 0.5175 0.4610 0.079 Uiso calc 0.5
H H7B3 0.2155 0.6706 0.5019 0.079 Uiso calc 0.5
H H7B4 0.2623 0.6158 0.4940 0.079 Uiso calc 0.5
H H7B5 0.1586 0.6271 0.4768 0.079 Uiso calc 0.5
H H7B6 0.1954 0.4740 0.4359 0.079 Uiso calc 0.5
N N3A 0.43449(8) 0.93022(18) 0.64185(8) 0.0400(3) Uani d 1
O O3A 0.46600(9) 1.06503(16) 0.62025(9) 0.0595(4) Uani d 1
O O4A 0.37615(8) 0.83862(16) 0.58543(7) 0.0533(3) Uani d 1
O O5A 0.45677(9) 0.8842(2) 0.71559(7) 0.0640(4) Uani d 1
N N3B 0.41246(8) 0.42160(19) 0.42050(8) 0.0412(3) Uani d 1
O O3B 0.37669(10) 0.31629(17) 0.45690(9) 0.0627(4) Uani d 1
O O4B 0.41868(9) 0.57972(16) 0.44007(8) 0.0626(4) Uani d 1
O O5B 0.43959(10) 0.3602(2) 0.36834(8) 0.0751(5) Uani d 1

loop_
_atom_site_aniso_label
_atom_site_aniso_U_11
_atom_site_aniso_U_22
_atom_site_aniso_U_33
_atom_site_aniso_U_12
_atom_site_aniso_U_13
_atom_site_aniso_U_23
N1A 0.0396(7) 0.0387(7) 0.0405(7) -0.0024(6) 0.0142(6) -0.0035(6)
C1A 0.0390(8) 0.0302(7) 0.0341(8) -0.0025(6) 0.0124(6) 0.0046(6)
C2A 0.0399(8) 0.0357(8) 0.0433(9) 0.0002(7) 0.0166(7) 0.0071(7)
C3A 0.0387(9) 0.0516(10) 0.0528(10) -0.0027(7) 0.0125(8) 0.0121(8)
C4A 0.0513(10) 0.0502(10) 0.0387(9) -0.0126(8) 0.0031(8) 0.0073(8)
N2A 0.0730(13) 0.0831(13) 0.0510(11) -0.0221(10) -0.0027(9) 0.0070(10)
O1A 0.0589(11) 0.1549(19) 0.1006(14) -0.0057(11) -0.0172(10) -0.0142(13)
O2A 0.1175(15) 0.1452(18) 0.0486(9) -0.0439(13) 0.0054(9) -0.0204(11)
C5A 0.0654(11) 0.0457(9) 0.0352(9) -0.0063(8) 0.0168(8) -0.0009(7)
C6A 0.0469(9) 0.0386(8) 0.0404(9) 0.0008(7) 0.0192(7) 0.0033(7)
C7A 0.0528(10) 0.0570(11) 0.0632(12) 0.0035(8) 0.0306(9) -0.0033(9)
N1B 0.0400(7) 0.0431(7) 0.0420(7) -0.0016(6) 0.0171(6) 0.0016(6)
C1B 0.0385(8) 0.0331(7) 0.0352(8) -0.0023(6) 0.0163(6) -0.0055(6)
C2B 0.0409(8) 0.0381(8) 0.0362(8) 0.0018(7) 0.0136(7) -0.0039(6)
C3B 0.0367(8) 0.0504(10) 0.0454(9) 0.0007(7) 0.0125(7) -0.0078(8)
C4B 0.0432(9) 0.0457(9) 0.0534(10) -0.0063(7) 0.0260(8) -0.0080(8)
N2B 0.0571(10) 0.0686(11) 0.0796(12) -0.0092(8) 0.0399(9) -0.0064(9)
O1B 0.0459(9) 0.1501(18) 0.1164(14) -0.0025(10) 0.0356(9) 0.0233(13)
O2B 0.0874(11) 0.0959(12) 0.1089(13) -0.0093(9) 0.0652(10) 0.0201(11)
C5B 0.0550(10) 0.0448(9) 0.0449(9) -0.0020(8) 0.0256(8) 0.0033(7)
C6B 0.0404(8) 0.0426(9) 0.0368(8) 0.0023(7) 0.0129(7) 0.0010(7)
C7B 0.0503(10) 0.0585(11) 0.0441(10) 0.0047(8) 0.0111(8) 0.0095(8)
N3A 0.0381(7) 0.0430(8) 0.0407(8) -0.0010(6) 0.0167(6) -0.0045(6)
O3A 0.0598(8) 0.0469(7) 0.0829(9) -0.0120(6) 0.0395(7) -0.0071(6)
O4A 0.0563(7) 0.0482(7) 0.0435(7) -0.0108(6) 0.0053(6) -0.0013(5)
O5A 0.0625(8) 0.0915(10) 0.0353(7) 0.0028(7) 0.0153(6) -0.0002(6)
N3B 0.0392(7) 0.0472(8) 0.0334(7) -0.0034(6) 0.0093(6) -0.0034(6)
O3B 0.0862(9) 0.0478(7) 0.0749(9) -0.0217(7) 0.0541(8) -0.0149(6)
O4B 0.0696(8) 0.0357(7) 0.0663(8) 0.0009(6) 0.0072(7) 0.0066(6)
O5B 0.0733(9) 0.1139(12) 0.0493(8) -0.0205(8) 0.0361(7) -0.0279(8)

loop_
_atom_type_symbol
_atom_type_description
_atom_type_scat_dispersion_real
_atom_type_scat_dispersion_imag
_atom_type_scat_source
C C 0.0033 0.0016 'International Tables Vol C Tables 4.2.6.8 and 6.1.1.4'
H H 0.0000 0.0000 'International Tables Vol C Tables 4.2.6.8 and 6.1.1.4'
N N 0.0061 0.0033 'International Tables Vol C Tables 4.2.6.8 and 6.1.1.4'
O O 0.0106 0.0060 'International Tables Vol C Tables 4.2.6.8 and 6.1.1.4'

loop_
_geom_angle_atom_site_label_1
_geom_angle_atom_site_label_2
_geom_angle_atom_site_label_3
_geom_angle
C1A N1A H1A1 109.5
C1A N1A H1A2 109.5
H1A1 N1A H1A2 109.5
C1A N1A H1A3 109.5
H1A1 N1A H1A3 109.5
H1A2 N1A H1A3 109.5
C6A C1A C2A 123.22(14)
C6A C1A N1A 117.45(13)
C2A C1A N1A 119.32(13)
C1A C2A C3A 116.61(15)
C1A C2A C7A 122.71(14)
C3A C2A C7A 120.68(15)
C4A C3A C2A 119.75(16)
C4A C3A H3A 120.1
C2A C3A H3A 120.1
C5A C4A C3A 123.09(15)
C5A C4A N2A 118.43(18)
C3A C4A N2A 118.46(18)
O1A N2A O2A 124.0(2)
O1A N2A C4A 118.4(2)
O2A N2A C4A 117.6(2)
C6A C5A C4A 117.87(16)
C6A C5A H5A 121.1
C4A C5A H5A 121.1
C5A C6A C1A 119.46(15)
C5A C6A H6A 120.3
C1A C6A H6A 120.3
C2A C7A H7A1 109.5
C2A C7A H7A2 109.5
H7A1 C7A H7A2 109.5
C2A C7A H7A3 109.5
H7A1 C7A H7A3 109.5
H7A2 C7A H7A3 109.5
C2A C7A H7A4 109.5
H7A1 C7A H7A4 141.1
H7A2 C7A H7A4 56.3
H7A3 C7A H7A4 56.3
C2A C7A H7A5 109.5
H7A1 C7A H7A5 56.3
H7A2 C7A H7A5 141.1
H7A3 C7A H7A5 56.3
H7A4 C7A H7A5 109.5
C2A C7A H7A6 109.5
H7A1 C7A H7A6 56.3
H7A2 C7A H7A6 56.3
H7A3 C7A H7A6 141.1
H7A4 C7A H7A6 109.5
H7A5 C7A H7A6 109.5
C1B N1B H1B1 109.5
C1B N1B H1B2 109.5
H1B1 N1B H1B2 109.5
C1B N1B H1B3 109.5
H1B1 N1B H1B3 109.5
H1B2 N1B H1B3 109.5
C6B C1B C2B 122.96(14)
C6B C1B N1B 117.25(13)
C2B C1B N1B 119.78(13)
C1B C2B C3B 116.60(14)
C1B C2B C7B 123.40(14)
C3B C2B C7B 119.97(14)
C4B C3B C2B 120.04(15)
C4B C3B H3B 120.0
C2B C3B H3B 120.0
C3B C4B C5B 122.84(15)
C3B C4B N2B 118.61(16)
C5B C4B N2B 118.52(16)
O1B N2B O2B 124.00(17)
O1B N2B C4B 118.20(18)
O2B N2B C4B 117.81(18)
C4B C5B C6B 117.96(15)
C4B C5B H5B 121.0
C6B C5B H5B 121.0
C1B C6B C5B 119.54(15)
C1B C6B H6B 120.2
C5B C6B H6B 120.2
C2B C7B H7B1 109.5
C2B C7B H7B2 109.5
H7B1 C7B H7B2 109.5
C2B C7B H7B3 109.5
H7B1 C7B H7B3 109.5
H7B2 C7B H7B3 109.5
C2B C7B H7B4 109.5
H7B1 C7B H7B4 141.1
H7B2 C7B H7B4 56.3
H7B3 C7B H7B4 56.3
C2B C7B H7B5 109.5
H7B1 C7B H7B5 56.3
H7B2 C7B H7B5 141.1
H7B3 C7B H7B5 56.3
H7B4 C7B H7B5 109.5
C2B C7B H7B6 109.5
H7B1 C7B H7B6 56.3
H7B2 C7B H7B6 56.3
H7B3 C7B H7B6 141.1
H7B4 C7B H7B6 109.5
H7B5 C7B H7B6 109.5
O5A N3A O3A 122.79(14)
O5A N3A O4A 118.78(14)
O3A N3A O4A 118.42(13)
O5B N3B O4B 123.39(15)
O5B N3B O3B 118.43(14)
O4B N3B O3B 118.17(14)

loop_
_geom_bond_atom_site_label_1
_geom_bond_atom_site_label_2
_geom_bond_distance
N1A C1A 1.4613(19)
N1A H1A1 0.8900
N1A H1A2 0.8900
N1A H1A3 0.8900
C1A C6A 1.380(2)
C1A C2A 1.391(2)
C2A C3A 1.391(2)
C2A C7A 1.504(2)
C3A C4A 1.377(3)
C3A H3A 0.9300
C4A C5A 1.376(3)
C4A N2A 1.476(2)
N2A O1A 1.205(3)
N2A O2A 1.222(3)
C5A C6A 1.375(2)
C5A H5A 0.9300
C6A H6A 0.9300
C7A H7A1 0.9600
C7A H7A2 0.9600
C7A H7A3 0.9600
C7A H7A4 0.9600
C7A H7A5 0.9600
C7A H7A6 0.9600
N1B C1B 1.4655(19)
N1B H1B1 0.8900
N1B H1B2 0.8900
N1B H1B3 0.8900
C1B C6B 1.380(2)
C1B C2B 1.391(2)
C2B C3B 1.394(2)
C2B C7B 1.505(2)
C3B C4B 1.374(2)
C3B H3B 0.9300
C4B C5B 1.375(2)
C4B N2B 1.478(2)
N2B O1B 1.209(2)
N2B O2B 1.225(2)
C5B C6B 1.381(2)
C5B H5B 0.9300
C6B H6B 0.9300
C7B H7B1 0.9600
C7B H7B2 0.9600
C7B H7B3 0.9600
C7B H7B4 0.9600
C7B H7B5 0.9600
C7B H7B6 0.9600
N3A O5A 1.2270(17)
N3A O3A 1.2436(17)
N3A O4A 1.2626(17)
N3B O5B 1.2196(18)
N3B O4B 1.2238(18)
N3B O3B 1.2658(18)

loop_
_geom_hbond_atom_site_label_D
_geom_hbond_atom_site_label_H
_geom_hbond_atom_site_label_A
_geom_hbond_site_symmetry_A
_geom_hbond_distance_DH
_geom_hbond_distance_HA
_geom_hbond_distance_DA
_geom_hbond_angle_DHA
N1A H1A1 O3A 3_676 0.89 2.10 2.9412(17) 158.1
N1A H1A2 O4A . 0.89 2.00 2.8741(17) 169.1
N1A H1A3 N3B 1_565 0.89 2.69 3.5509(19) 161.9
N1A H1A3 O3B 1_565 0.89 1.87 2.7545(18) 171.4
C6A H6A O5A 4_575 0.93 2.61 3.399(2) 142.4
N1B H1B1 N3B . 0.89 2.59 3.4367(18) 158.3
N1B H1B1 O3B . 0.89 1.92 2.7944(18) 168.3
N1B H1B1 O4B . 0.89 2.61 3.2612(19) 131.1
N1B H1B2 O5A 2_646 0.89 2.25 3.1186(18) 166.1
N1B H1B3 O4A . 0.89 1.97 2.8519(18) 172.1
C6B H6B O5A 2_646 0.93 2.63 3.400(2) 140.9
C6B H6B O5B 4_566 0.93 2.41 3.134(2) 134.3

loop_
_geom_torsion_atom_site_label_1
_geom_torsion_atom_site_label_2
_geom_torsion_atom_site_label_3
_geom_torsion_atom_site_label_4
_geom_torsion
C6A C1A C2A C3A -0.3(2)
N1A C1A C2A C3A 178.49(13)
C6A C1A C2A C7A -179.11(15)
N1A C1A C2A C7A -0.3(2)
C1A C2A C3A C4A -0.3(2)
C7A C2A C3A C4A 178.52(15)
C2A C3A C4A C5A 0.9(3)
C2A C3A C4A N2A -177.58(15)
C5A C4A N2A O1A -176.5(2)
C3A C4A N2A O1A 2.0(3)
C5A C4A N2A O2A 3.1(3)
C3A C4A N2A O2A -178.32(19)
C3A C4A C5A C6A -0.8(3)
N2A C4A C5A C6A 177.66(15)
C4A C5A C6A C1A 0.2(2)
C2A C1A C6A C5A 0.3(2)
N1A C1A C6A C5A -178.45(14)
C6B C1B C2B C3B 1.3(2)
N1B C1B C2B C3B -178.00(13)
C6B C1B C2B C7B 179.53(15)
N1B C1B C2B C7B 0.2(2)
C1B C2B C3B C4B 0.8(2)
C7B C2B C3B C4B -177.46(15)
C2B C3B C4B C5B -2.1(3)
C2B C3B C4B N2B 175.74(15)
C3B C4B N2B O1B -3.4(3)
C5B C4B N2B O1B 174.51(19)
C3B C4B N2B O2B 176.98(17)
C5B C4B N2B O2B -5.1(3)
C3B C4B C5B C6B 1.1(3)
N2B C4B C5B C6B -176.69(15)
C2B C1B C6B C5B -2.3(2)
N1B C1B C6B C5B 177.06(14)
C4B C5B C6B C1B 1.0(2)

_cod_database_fobs_code 2108022
